data_7127085
loop_
_publ_author_name
'Qian, Hui'
'Sun, Song'
'Zhao, Wanxiang'
'Sun, Jianwei'

_publ_section_title
;
 An efficient [3+2] annulation for the asymmetric synthesis of
 densely-functionalized pyrrolidinones and \g-butenolides.
;
_journal_issue 76
_journal_name_full 'Chemical communications (Cambridge, England)'
_journal_page_first 11295
_journal_page_last 11298
_journal_paper_doi 10.1039/d0cc05188h
_journal_volume 56
_journal_year 2020
_chemical_absolute_configuration ad
_chemical_formula_moiety 'C28 H31 N O4 S'
_chemical_formula_sum 'C28 H31 N O4 S'
_chemical_formula_weight 477.60
_chemical_name_systematic (3S,4S,5R)-5-benzyl-3-butyl-4-hydroxy-4-phenyl-1-tosylpyrrolidin-2-one
_space_group_crystal_system monoclinic
_space_group_IT_number 4
_space_group_name_Hall 'P 2yb'
_space_group_name_H-M_alt 'P 1 21 1'
_atom_sites_solution_hydrogens geom
_atom_sites_solution_primary direct
_atom_sites_solution_secondary difmap
_audit_creation_date 2015-02-05
_audit_creation_method
;
Olex2 1.2
(compiled 2015.01.26 svn.r3150 for OlexSys, GUI svn.r4998)
;
_audit_update_record
;
2015-02-05 deposited with the CCDC.	2020-08-13 downloaded from the CCDC.
;
_cell_angle_alpha 90.00
_cell_angle_beta 117.558(4)
_cell_angle_gamma 90.00
_cell_formula_units_Z 2
_cell_length_a 11.8701(4)
_cell_length_b 9.35538(18)
_cell_length_c 12.2790(4)
_cell_measurement_reflns_used 4315
_cell_measurement_temperature 99.9(5)
_cell_measurement_theta_max 75.4280
_cell_measurement_theta_min 6.2140
_cell_volume 1208.87(8)
_computing_cell_refinement
;
CrysAlisPro, Agilent Technologies,
Version 1.171.37.35 (release 13-08-2014 CrysAlis171 .NET)
(compiled Aug 13 2014,18:06:01)
;
_computing_data_collection
;
CrysAlisPro, Agilent Technologies,
Version 1.171.37.35 (release 13-08-2014 CrysAlis171 .NET)
(compiled Aug 13 2014,18:06:01)
;
_computing_data_reduction
;
CrysAlisPro, Agilent Technologies,
Version 1.171.37.35 (release 13-08-2014 CrysAlis171 .NET)
(compiled Aug 13 2014,18:06:01)
;
_computing_molecular_graphics 'Olex2 (Dolomanov et al., 2009)'
_computing_publication_material 'Olex2 (Dolomanov et al., 2009)'
_computing_structure_refinement 'XL (Sheldrick, 2008)'
_computing_structure_solution 'ShelXS (Sheldrick, 2008)'
_diffrn_ambient_environment N~2~
_diffrn_ambient_temperature 99.9(5)
_diffrn_detector 'CCD plate'
_diffrn_detector_area_resol_mean 10.3587
_diffrn_detector_type Atlas
_diffrn_measured_fraction_theta_full 0.995
_diffrn_measured_fraction_theta_max 0.995
_diffrn_measurement_details
;
#__ type_ start__ end____ width___ exp.time_
  1 omega   80.00  178.00   1.0000    5.0000
omega____ theta____ kappa____ phi______ frames
    -      110.5703   61.0000   60.0000 98

#__ type_ start__ end____ width___ exp.time_
  2 omega  -49.00   35.00   1.0000    2.0000
omega____ theta____ kappa____ phi______ frames
    -      -40.6953   37.0000  -90.0000 84

#__ type_ start__ end____ width___ exp.time_
  3 omega  -96.00   -2.00   1.0000    2.0000
omega____ theta____ kappa____ phi______ frames
    -      -40.6953  125.0000  -30.0000 94

#__ type_ start__ end____ width___ exp.time_
  4 omega -115.00  -11.00   1.0000    2.0000
omega____ theta____ kappa____ phi______ frames
    -      -40.6953  -57.0000  120.0000 104

#__ type_ start__ end____ width___ exp.time_
  5 omega  150.00  177.00   1.0000    5.0000
omega____ theta____ kappa____ phi______ frames
    -      110.5703  125.0000    0.0000 27

#__ type_ start__ end____ width___ exp.time_
  6 omega   95.00  131.00   1.0000    5.0000
omega____ theta____ kappa____ phi______ frames
    -      110.5703  125.0000    0.0000 36

#__ type_ start__ end____ width___ exp.time_
  7 omega   36.00  171.00   1.0000    5.0000
omega____ theta____ kappa____ phi______ frames
    -      110.5703  -15.0000   30.0000 135

#__ type_ start__ end____ width___ exp.time_
  8 omega   85.00  122.00   1.0000    5.0000
omega____ theta____ kappa____ phi______ frames
    -      110.5703 -125.0000   60.0000 37

#__ type_ start__ end____ width___ exp.time_
  9 omega   39.00  118.00   1.0000    5.0000
omega____ theta____ kappa____ phi______ frames
    -      110.5703  -61.0000  -30.0000 79

#__ type_ start__ end____ width___ exp.time_
 10 omega   39.00   66.00   1.0000    5.0000
omega____ theta____ kappa____ phi______ frames
    -      110.5703 -125.0000   60.0000 27

#__ type_ start__ end____ width___ exp.time_
 11 omega   36.00  108.00   1.0000    5.0000
omega____ theta____ kappa____ phi______ frames
    -      110.5703  -94.0000  120.0000 72

#__ type_ start__ end____ width___ exp.time_
 12 omega   36.00  116.00   1.0000    5.0000
omega____ theta____ kappa____ phi______ frames
    -      110.5703  -61.0000  120.0000 80

#__ type_ start__ end____ width___ exp.time_
 13 omega   36.00   88.00   1.0000    5.0000
omega____ theta____ kappa____ phi______ frames
    -      110.5703  -45.0000  -90.0000 52

#__ type_ start__ end____ width___ exp.time_
 14 omega   31.00  104.00   1.0000    5.0000
omega____ theta____ kappa____ phi______ frames
    -      110.5703  -94.0000  -90.0000 73
;
_diffrn_measurement_device 'kappa diffractometer'
_diffrn_measurement_device_type 'SuperNova, Dual, Cu at zero, Atlas'
_diffrn_measurement_method '\w scans'
_diffrn_orient_matrix_UB_11 0.1378860000
_diffrn_orient_matrix_UB_12 0.0472702000
_diffrn_orient_matrix_UB_13 0.0839438000
_diffrn_orient_matrix_UB_21 0.0326280000
_diffrn_orient_matrix_UB_22 -0.0221987000
_diffrn_orient_matrix_UB_23 -0.1065441000
_diffrn_orient_matrix_UB_31 -0.0366884000
_diffrn_orient_matrix_UB_32 0.1562311000
_diffrn_orient_matrix_UB_33 -0.0402011000
_diffrn_radiation_monochromator mirror
_diffrn_radiation_probe x-ray
_diffrn_radiation_type CuK\a
_diffrn_radiation_wavelength 1.54184
_diffrn_reflns_av_R_equivalents 0.0194
_diffrn_reflns_av_unetI/netI 0.0249
_diffrn_reflns_limit_h_max 13
_diffrn_reflns_limit_h_min -14
_diffrn_reflns_limit_k_max 11
_diffrn_reflns_limit_k_min -8
_diffrn_reflns_limit_l_max 14
_diffrn_reflns_limit_l_min -14
_diffrn_reflns_number 6698
_diffrn_reflns_theta_full 66.50
_diffrn_reflns_theta_max 67.48
_diffrn_reflns_theta_min 4.20
_diffrn_source 'sealed X-ray tube'
_diffrn_source_current 0.80
_diffrn_source_power 0.040
_diffrn_source_target Cu
_diffrn_source_type 'SuperNova (Cu) X-ray Source'
_diffrn_source_voltage 50
_exptl_absorpt_coefficient_mu 1.472
_exptl_absorpt_correction_T_max 1.00000
_exptl_absorpt_correction_T_min 0.79679
_exptl_absorpt_correction_type multi-scan
_exptl_absorpt_process_details
;
CrysAlisPro, Agilent Technologies,
Version 1.171.37.35 (release 13-08-2014 CrysAlis171 .NET)
(compiled Aug 13 2014,18:06:01)
Empirical absorption correction using spherical harmonics,
 implemented in SCALE3 ABSPACK scaling algorithm.
;
_exptl_crystal_colour colourless
_exptl_crystal_colour_primary colourless
_exptl_crystal_density_diffrn 1.312
_exptl_crystal_density_method 'not measured'
_exptl_crystal_description plate
_exptl_crystal_F_000 508
_exptl_crystal_recrystallization_method 'Re-crystallisation from solvent: hexane and diethyl ether'
_exptl_crystal_size_max 0.25
_exptl_crystal_size_mid 0.1
_exptl_crystal_size_min 0.03
_refine_diff_density_max 0.187
_refine_diff_density_min -0.241
_refine_diff_density_rms 0.034
_refine_ls_abs_structure_details 'Flack H D (1983), Acta Cryst. A39, 876-881'
_refine_ls_abs_structure_Flack 0.007(11)
_refine_ls_extinction_method none
_refine_ls_goodness_of_fit_ref 1.001
_refine_ls_hydrogen_treatment constr
_refine_ls_matrix_type full
_refine_ls_number_parameters 310
_refine_ls_number_reflns 3391
_refine_ls_number_restraints 1
_refine_ls_restrained_S_all 1.001
_refine_ls_R_factor_all 0.0250
_refine_ls_R_factor_gt 0.0242
_refine_ls_shift/su_max 0.001
_refine_ls_shift/su_mean 0.000
_refine_ls_structure_factor_coef Fsqd
_refine_ls_weighting_details 'calc w=1/[\s^2^(Fo^2^)+(0.0362P)^2^+0.1831P] where P=(Fo^2^+2Fc^2^)/3'
_refine_ls_weighting_scheme calc
_refine_ls_wR_factor_gt 0.0598
_refine_ls_wR_factor_ref 0.0604
_reflns_number_gt 3310
_reflns_number_total 3391
_reflns_threshold_expression >2sigma(I)
_cod_data_source_file d0cc05188h2.cif
_cod_data_source_block qian13cult
_cod_depositor_comments 'Adding full bibliography for 7127085.cif.'
_cod_original_cell_volume 1208.86(6)
_cod_database_code 7127085
_chemical_oxdiff_formula 'S1 O4 Ph6 N1'
_reflns_odcompleteness_completeness 99.92
_reflns_odcompleteness_iscentric 1
_reflns_odcompleteness_theta 68.13
_olex2_refinement_description
;
1. Fixed Uiso
 At 1.2 times of:
  All C(H) groups, All C(H,H) groups
 At 1.5 times of:
  All C(H,H,H) groups, All O(H) groups
2.a Ternary CH refined with riding coordinates:
 C3(H3), C5(H5)
2.b Secondary CH2 refined with riding coordinates:
 C6(H6A,H6B), C31(H31A,H31B), C32(H32A,H32B), C33(H33A,H33B)
2.c Aromatic/amide H refined with riding coordinates:
 C8(H8), C9(H9), C10(H10), C11(H11), C12(H12), C22(H22), C23(H23), C25(H25),
 C26(H26), C42(H42), C43(H43), C44(H44), C45(H45), C46(H46)
2.d Idealised Me refined as rotating group:
 C20(H20A,H20B,H20C), C34(H34A,H34B,H34C)
2.e Idealised tetrahedral OH refined as rotating group:
 O4(H4)
;
_olex2_date_sample_data_collection 2015-02-03
_olex2_submission_special_instructions 'No special instructions were received'

loop_
_space_group_symop_id
_space_group_symop_operation_xyz
1 'x, y, z'
2 '-x, y+1/2, -z'

loop_
_atom_site_label
_atom_site_type_symbol
_atom_site_fract_x
_atom_site_fract_y
_atom_site_fract_z
_atom_site_U_iso_or_equiv
_atom_site_adp_type
_atom_site_occupancy
_atom_site_calc_flag
_atom_site_disorder_assembly
_atom_site_disorder_group
_atom_site_refinement_flags_posn
S1 S 0.30396(3) 0.08455(4) 0.21874(3) 0.01454(9) Uani 1 d . . .
O1 O 0.40117(11) 0.00492(13) 0.20750(11) 0.0199(3) Uani 1 d . . .
O2 O 0.18450(11) 0.01808(13) 0.18823(10) 0.0193(3) Uani 1 d . . .
O3 O 0.57294(10) 0.17315(14) 0.40801(11) 0.0187(3) Uani 1 d . . .
O4 O 0.39797(10) 0.33347(13) 0.55868(10) 0.0158(2) Uani 1 d . . .
H4 H 0.4584 0.3647 0.6236 0.024 Uiso 1 calc . . GR
N1 N 0.36352(12) 0.13346(15) 0.36555(12) 0.0147(3) Uani 1 d . . .
C2 C 0.49500(15) 0.14526(18) 0.44223(15) 0.0148(3) Uani 1 d . . .
C3 C 0.51623(14) 0.11996(17) 0.57233(14) 0.0132(3) Uani 1 d . . .
H3 H 0.5171 0.0145 0.5860 0.016 Uiso 1 calc . . R
C4 C 0.39232(14) 0.18180(18) 0.56539(14) 0.0134(3) Uani 1 d . . .
C5 C 0.28949(14) 0.13082(18) 0.43646(14) 0.0139(3) Uani 1 d . . .
H5 H 0.2655 0.0299 0.4429 0.017 Uiso 1 calc . . R
C6 C 0.16864(14) 0.22333(19) 0.38031(15) 0.0159(3) Uani 1 d . . .
H6A H 0.1870 0.3151 0.4254 0.019 Uiso 1 calc . . R
H6B H 0.1473 0.2451 0.2940 0.019 Uiso 1 calc . . R
C7 C 0.05374(14) 0.15536(19) 0.38270(15) 0.0155(3) Uani 1 d . . .
C8 C 0.00788(16) 0.0226(2) 0.32913(16) 0.0195(4) Uani 1 d . . .
H8 H 0.0525 -0.0298 0.2950 0.023 Uiso 1 calc . . R
C9 C -0.10206(17) -0.0343(2) 0.32495(17) 0.0235(4) Uani 1 d . . .
H9 H -0.1325 -0.1245 0.2872 0.028 Uiso 1 calc . . R
C10 C -0.16767(16) 0.0399(2) 0.37561(17) 0.0241(4) Uani 1 d . . .
H10 H -0.2433 0.0015 0.3722 0.029 Uiso 1 calc . . R
C11 C -0.12163(17) 0.1707(2) 0.43118(18) 0.0255(4) Uani 1 d . . .
H11 H -0.1647 0.2213 0.4680 0.031 Uiso 1 calc . . R
C12 C -0.01228(16) 0.2285(2) 0.43340(16) 0.0208(4) Uani 1 d . . .
H12 H 0.0174 0.3193 0.4702 0.025 Uiso 1 calc . . R
C20 C 0.21407(19) 0.6533(2) -0.04150(18) 0.0267(4) Uani 1 d . . .
H20A H 0.1228 0.6710 -0.0907 0.040 Uiso 1 calc . . GR
H20B H 0.2553 0.6572 -0.0946 0.040 Uiso 1 calc . . GR
H20C H 0.2510 0.7263 0.0227 0.040 Uiso 1 calc . . GR
C21 C 0.27606(15) 0.24571(18) 0.13583(14) 0.0148(3) Uani 1 d . . .
C22 C 0.37985(15) 0.3269(2) 0.14977(15) 0.0167(3) Uani 1 d . . .
H22 H 0.4641 0.2936 0.1991 0.020 Uiso 1 calc . . R
C23 C 0.35788(16) 0.45758(19) 0.09012(15) 0.0187(4) Uani 1 d . . .
H23 H 0.4281 0.5142 0.0990 0.022 Uiso 1 calc . . R
C24 C 0.23426(17) 0.50779(19) 0.01702(15) 0.0200(4) Uani 1 d . . .
C25 C 0.13248(17) 0.4222(2) 0.00278(16) 0.0219(4) Uani 1 d . . .
H25 H 0.0481 0.4538 -0.0484 0.026 Uiso 1 calc . . R
C26 C 0.15234(16) 0.2908(2) 0.06246(15) 0.0195(3) Uani 1 d . . .
H26 H 0.0824 0.2333 0.0530 0.023 Uiso 1 calc . . R
C31 C 0.64171(14) 0.18193(18) 0.66872(15) 0.0151(3) Uani 1 d . . .
H31A H 0.6386 0.1920 0.7476 0.018 Uiso 1 calc . . R
H31B H 0.6538 0.2783 0.6425 0.018 Uiso 1 calc . . R
C32 C 0.75434(14) 0.0869(2) 0.68779(14) 0.0160(3) Uani 1 d . . .
H32A H 0.7488 -0.0041 0.7261 0.019 Uiso 1 calc . . R
H32B H 0.7492 0.0643 0.6069 0.019 Uiso 1 calc . . R
C33 C 0.88205(15) 0.1573(2) 0.76860(17) 0.0218(4) Uani 1 d . . .
H33A H 0.8868 0.2493 0.7310 0.026 Uiso 1 calc . . R
H33B H 0.8877 0.1785 0.8500 0.026 Uiso 1 calc . . R
C34 C 0.99488(15) 0.0646(2) 0.78631(17) 0.0270(4) Uani 1 d . . .
H34A H 0.9891 0.0417 0.7060 0.040 Uiso 1 calc . . GR
H34B H 0.9940 -0.0240 0.8285 0.040 Uiso 1 calc . . GR
H34C H 1.0741 0.1165 0.8358 0.040 Uiso 1 calc . . GR
C41 C 0.36517(14) 0.13341(19) 0.66981(15) 0.0154(3) Uani 1 d . . .
C42 C 0.33013(16) -0.0069(2) 0.67618(16) 0.0198(4) Uani 1 d . . .
H42 H 0.3204 -0.0726 0.6134 0.024 Uiso 1 calc . . R
C43 C 0.30909(17) -0.0526(2) 0.77344(17) 0.0249(4) Uani 1 d . . .
H43 H 0.2842 -0.1486 0.7759 0.030 Uiso 1 calc . . R
C44 C 0.32425(17) 0.0411(2) 0.86605(17) 0.0268(4) Uani 1 d . . .
H44 H 0.3108 0.0099 0.9328 0.032 Uiso 1 calc . . R
C45 C 0.35929(17) 0.1814(2) 0.86062(17) 0.0262(4) Uani 1 d . . .
H45 H 0.3698 0.2466 0.9240 0.031 Uiso 1 calc . . R
C46 C 0.37913(16) 0.2274(2) 0.76292(16) 0.0210(4) Uani 1 d . . .
H46 H 0.4024 0.3239 0.7599 0.025 Uiso 1 calc . . R

loop_
_atom_site_aniso_label
_atom_site_aniso_U_11
_atom_site_aniso_U_22
_atom_site_aniso_U_33
_atom_site_aniso_U_23
_atom_site_aniso_U_13
_atom_site_aniso_U_12
S1 0.01582(17) 0.01487(19) 0.01318(17) -0.00025(15) 0.00692(13) -0.00181(15)
O1 0.0239(6) 0.0193(7) 0.0195(6) 0.0007(5) 0.0125(5) 0.0020(5)
O2 0.0204(6) 0.0203(6) 0.0163(6) -0.0012(5) 0.0076(5) -0.0066(5)
O3 0.0144(5) 0.0244(7) 0.0198(6) 0.0025(5) 0.0099(5) 0.0001(5)
O4 0.0157(5) 0.0124(6) 0.0179(6) -0.0006(5) 0.0067(4) -0.0003(4)
N1 0.0123(6) 0.0190(7) 0.0133(6) 0.0003(5) 0.0065(5) -0.0008(5)
C2 0.0140(7) 0.0126(8) 0.0178(8) 0.0012(6) 0.0075(6) 0.0015(6)
C3 0.0127(7) 0.0142(9) 0.0132(7) 0.0004(6) 0.0065(6) 0.0007(6)
C4 0.0124(7) 0.0131(8) 0.0146(7) 0.0010(6) 0.0060(6) 0.0002(6)
C5 0.0125(7) 0.0165(8) 0.0140(7) 0.0014(6) 0.0073(6) -0.0003(6)
C6 0.0126(7) 0.0154(8) 0.0184(7) 0.0019(6) 0.0062(6) -0.0003(6)
C7 0.0108(7) 0.0180(8) 0.0154(7) 0.0041(6) 0.0043(6) 0.0009(6)
C8 0.0166(8) 0.0227(9) 0.0214(8) -0.0005(7) 0.0107(7) -0.0006(7)
C9 0.0221(8) 0.0220(9) 0.0255(9) -0.0009(7) 0.0103(7) -0.0073(7)
C10 0.0154(7) 0.0293(10) 0.0290(9) 0.0093(8) 0.0115(7) 0.0001(7)
C11 0.0224(8) 0.0266(10) 0.0346(10) 0.0060(8) 0.0193(8) 0.0061(8)
C12 0.0213(8) 0.0178(9) 0.0262(9) -0.0001(7) 0.0135(7) 0.0004(7)
C20 0.0304(9) 0.0227(10) 0.0226(9) 0.0056(8) 0.0086(8) -0.0012(8)
C21 0.0193(7) 0.0155(8) 0.0106(7) 0.0003(6) 0.0076(6) -0.0012(6)
C22 0.0167(7) 0.0207(9) 0.0143(7) -0.0018(6) 0.0085(6) -0.0012(7)
C23 0.0217(8) 0.0195(9) 0.0158(8) -0.0025(7) 0.0095(7) -0.0042(7)
C24 0.0258(9) 0.0203(10) 0.0131(8) 0.0010(7) 0.0083(7) -0.0006(7)
C25 0.0198(8) 0.0260(10) 0.0152(8) 0.0029(7) 0.0043(7) 0.0017(7)
C26 0.0174(7) 0.0242(10) 0.0155(8) 0.0005(7) 0.0065(6) -0.0045(7)
C31 0.0124(7) 0.0153(8) 0.0162(7) -0.0001(6) 0.0054(6) 0.0001(6)
C32 0.0132(7) 0.0162(8) 0.0183(7) 0.0007(7) 0.0070(6) 0.0002(7)
C33 0.0138(7) 0.0226(10) 0.0267(9) -0.0035(8) 0.0074(7) -0.0006(7)
C34 0.0135(7) 0.0312(11) 0.0328(9) -0.0070(8) 0.0078(7) -0.0004(8)
C41 0.0108(7) 0.0213(9) 0.0144(7) 0.0023(6) 0.0060(6) 0.0025(6)
C42 0.0185(8) 0.0235(10) 0.0167(8) 0.0018(7) 0.0075(7) -0.0010(7)
C43 0.0195(8) 0.0321(11) 0.0228(9) 0.0097(8) 0.0095(7) -0.0020(8)
C44 0.0205(8) 0.0447(13) 0.0207(8) 0.0105(8) 0.0143(7) 0.0088(8)
C45 0.0280(9) 0.0347(11) 0.0202(9) 0.0027(8) 0.0147(7) 0.0146(8)
C46 0.0233(8) 0.0215(9) 0.0194(8) 0.0021(7) 0.0110(7) 0.0086(7)

loop_
_atom_type_symbol
_atom_type_description
_atom_type_scat_dispersion_real
_atom_type_scat_dispersion_imag
_atom_type_scat_source
C C 0.0181 0.0091 'International Tables Vol C Tables 4.2.6.8 and 6.1.1.4'
H H 0.0000 0.0000 'International Tables Vol C Tables 4.2.6.8 and 6.1.1.4'
N N 0.0311 0.0180 'International Tables Vol C Tables 4.2.6.8 and 6.1.1.4'
O O 0.0492 0.0322 'International Tables Vol C Tables 4.2.6.8 and 6.1.1.4'
S S 0.3331 0.5567 'International Tables Vol C Tables 4.2.6.8 and 6.1.1.4'

loop_
_geom_angle_atom_site_label_1
_geom_angle_atom_site_label_2
_geom_angle_atom_site_label_3
_geom_angle
_geom_angle_site_symmetry_1
_geom_angle_site_symmetry_3
_geom_angle_publ_flag
O1 S1 N1 106.81(7) . . ?
O1 S1 C21 109.49(7) . . ?
O2 S1 O1 119.59(8) . . ?
O2 S1 N1 106.00(7) . . ?
O2 S1 C21 108.78(8) . . ?
N1 S1 C21 105.19(7) . . ?
C2 N1 S1 122.01(11) . . ?
C2 N1 C5 112.37(13) . . ?
C5 N1 S1 123.73(11) . . ?
O3 C2 N1 125.14(15) . . ?
O3 C2 C3 128.27(14) . . ?
N1 C2 C3 106.58(12) . . ?
C2 C3 C4 101.15(12) . . ?
C2 C3 C31 112.64(12) . . ?
C31 C3 C4 117.61(13) . . ?
O4 C4 C3 107.87(12) . . ?
O4 C4 C5 106.34(12) . . ?
O4 C4 C41 112.17(13) . . ?
C3 C4 C5 102.67(12) . . ?
C41 C4 C3 114.05(13) . . ?
C41 C4 C5 113.01(13) . . ?
N1 C5 C4 101.01(11) . . ?
N1 C5 C6 114.00(13) . . ?
C6 C5 C4 114.35(13) . . ?
C7 C6 C5 114.56(14) . . ?
C8 C7 C6 121.52(15) . . ?
C12 C7 C6 120.12(15) . . ?
C12 C7 C8 118.28(15) . . ?
C9 C8 C7 120.96(16) . . ?
C10 C9 C8 120.33(17) . . ?
C11 C10 C9 119.20(16) . . ?
C10 C11 C12 120.27(17) . . ?
C7 C12 C11 120.93(17) . . ?
C22 C21 S1 118.53(13) . . ?
C26 C21 S1 119.67(13) . . ?
C26 C21 C22 121.76(16) . . ?
C23 C22 C21 118.54(15) . . ?
C22 C23 C24 121.30(16) . . ?
C23 C24 C20 119.82(16) . . ?
C25 C24 C20 121.53(17) . . ?
C25 C24 C23 118.62(16) . . ?
C24 C25 C26 121.03(16) . . ?
C21 C26 C25 118.71(16) . . ?
C3 C31 C32 111.63(13) . . ?
C33 C32 C31 112.58(15) . . ?
C34 C33 C32 112.98(16) . . ?
C42 C41 C4 120.78(15) . . ?
C46 C41 C4 120.76(16) . . ?
C46 C41 C42 118.42(16) . . ?
C41 C42 C43 120.95(18) . . ?
C44 C43 C42 120.23(19) . . ?
C43 C44 C45 119.29(16) . . ?
C44 C45 C46 120.49(18) . . ?
C41 C46 C45 120.62(18) . . ?

loop_
_geom_bond_atom_site_label_1
_geom_bond_atom_site_label_2
_geom_bond_distance
_geom_bond_site_symmetry_2
_geom_bond_publ_flag
S1 O1 1.4328(12) . ?
S1 O2 1.4305(12) . ?
S1 N1 1.6672(14) . ?
S1 C21 1.7627(17) . ?
O3 C2 1.208(2) . ?
O4 C4 1.425(2) . ?
N1 C2 1.405(2) . ?
N1 C5 1.4964(19) . ?
C2 C3 1.516(2) . ?
C3 C4 1.546(2) . ?
C3 C31 1.525(2) . ?
C4 C5 1.561(2) . ?
C4 C41 1.528(2) . ?
C5 C6 1.538(2) . ?
C6 C7 1.517(2) . ?
C7 C8 1.393(3) . ?
C7 C12 1.386(2) . ?
C8 C9 1.388(2) . ?
C9 C10 1.387(3) . ?
C10 C11 1.384(3) . ?
C11 C12 1.395(2) . ?
C20 C24 1.506(3) . ?
C21 C22 1.389(2) . ?
C21 C26 1.386(2) . ?
C22 C23 1.387(3) . ?
C23 C24 1.400(3) . ?
C24 C25 1.391(3) . ?
C25 C26 1.395(3) . ?
C31 C32 1.530(2) . ?
C32 C33 1.525(2) . ?
C33 C34 1.525(2) . ?
C41 C42 1.390(3) . ?
C41 C46 1.390(3) . ?
C42 C43 1.396(2) . ?
C43 C44 1.380(3) . ?
C44 C45 1.388(3) . ?
C45 C46 1.393(2) . ?

loop_
_geom_hbond_atom_site_label_D
_geom_hbond_atom_site_label_H
_geom_hbond_atom_site_label_A
_geom_hbond_distance_DH
_geom_hbond_distance_HA
_geom_hbond_distance_DA
_geom_hbond_angle_DHA
_geom_hbond_site_symmetry_A
O4 H4 O1 0.84 2.37 3.1885(17) 165.9 2_656

loop_
_geom_torsion_atom_site_label_1
_geom_torsion_atom_site_label_2
_geom_torsion_atom_site_label_3
_geom_torsion_atom_site_label_4
_geom_torsion
_geom_torsion_site_symmetry_1
_geom_torsion_site_symmetry_2
_geom_torsion_site_symmetry_3
_geom_torsion_site_symmetry_4
_geom_torsion_publ_flag
S1 N1 C2 O3 28.1(2) . . . . ?
S1 N1 C2 C3 -153.24(11) . . . . ?
S1 N1 C5 C4 178.39(11) . . . . ?
S1 N1 C5 C6 -58.49(18) . . . . ?
S1 C21 C22 C23 -176.34(12) . . . . ?
S1 C21 C26 C25 176.67(13) . . . . ?
O1 S1 N1 C2 23.89(15) . . . . ?
O1 S1 N1 C5 -139.22(13) . . . . ?
O1 S1 C21 C22 -46.39(14) . . . . ?
O1 S1 C21 C26 135.94(13) . . . . ?
O2 S1 N1 C2 152.44(13) . . . . ?
O2 S1 N1 C5 -10.67(15) . . . . ?
O2 S1 C21 C22 -178.73(12) . . . . ?
O2 S1 C21 C26 3.60(15) . . . . ?
O3 C2 C3 C4 146.49(18) . . . . ?
O3 C2 C3 C31 20.0(2) . . . . ?
O4 C4 C5 N1 80.23(14) . . . . ?
O4 C4 C5 C6 -42.65(16) . . . . ?
O4 C4 C41 C42 166.60(14) . . . . ?
O4 C4 C41 C46 -15.6(2) . . . . ?
N1 S1 C21 C22 68.06(14) . . . . ?
N1 S1 C21 C26 -109.60(14) . . . . ?
N1 C2 C3 C4 -32.14(16) . . . . ?
N1 C2 C3 C31 -158.59(13) . . . . ?
N1 C5 C6 C7 138.70(14) . . . . ?
C2 N1 C5 C4 13.85(17) . . . . ?
C2 N1 C5 C6 136.97(14) . . . . ?
C2 C3 C4 O4 -72.14(14) . . . . ?
C2 C3 C4 C5 39.92(15) . . . . ?
C2 C3 C4 C41 162.54(14) . . . . ?
C2 C3 C31 C32 -77.72(17) . . . . ?
C3 C4 C5 N1 -32.96(15) . . . . ?
C3 C4 C5 C6 -155.83(13) . . . . ?
C3 C4 C41 C42 -70.39(19) . . . . ?
C3 C4 C41 C46 107.39(17) . . . . ?
C3 C31 C32 C33 171.14(14) . . . . ?
C4 C3 C31 C32 165.24(13) . . . . ?
C4 C5 C6 C7 -105.77(16) . . . . ?
C4 C41 C42 C43 177.99(15) . . . . ?
C4 C41 C46 C45 -177.39(15) . . . . ?
C5 N1 C2 O3 -167.08(16) . . . . ?
C5 N1 C2 C3 11.60(18) . . . . ?
C5 C4 C41 C42 46.4(2) . . . . ?
C5 C4 C41 C46 -135.83(16) . . . . ?
C5 C6 C7 C8 -56.5(2) . . . . ?
C5 C6 C7 C12 126.82(17) . . . . ?
C6 C7 C8 C9 -175.81(17) . . . . ?
C6 C7 C12 C11 176.92(16) . . . . ?
C7 C8 C9 C10 -0.7(3) . . . . ?
C8 C7 C12 C11 0.1(3) . . . . ?
C8 C9 C10 C11 -0.5(3) . . . . ?
C9 C10 C11 C12 1.6(3) . . . . ?
C10 C11 C12 C7 -1.4(3) . . . . ?
C12 C7 C8 C9 0.9(2) . . . . ?
C20 C24 C25 C26 -176.71(17) . . . . ?
C21 S1 N1 C2 -92.42(14) . . . . ?
C21 S1 N1 C5 104.48(14) . . . . ?
C21 C22 C23 C24 -0.1(2) . . . . ?
C22 C21 C26 C25 -0.9(3) . . . . ?
C22 C23 C24 C20 177.10(16) . . . . ?
C22 C23 C24 C25 -1.4(2) . . . . ?
C23 C24 C25 C26 1.7(3) . . . . ?
C24 C25 C26 C21 -0.6(3) . . . . ?
C26 C21 C22 C23 1.3(2) . . . . ?
C31 C3 C4 O4 50.95(17) . . . . ?
C31 C3 C4 C5 163.00(13) . . . . ?
C31 C3 C4 C41 -74.37(18) . . . . ?
C31 C32 C33 C34 -178.99(14) . . . . ?
C41 C4 C5 N1 -156.27(13) . . . . ?
C41 C4 C5 C6 80.85(17) . . . . ?
C41 C42 C43 C44 -0.7(3) . . . . ?
C42 C41 C46 C45 0.5(2) . . . . ?
C42 C43 C44 C45 0.7(3) . . . . ?
C43 C44 C45 C46 -0.1(3) . . . . ?
C44 C45 C46 C41 -0.5(3) . . . . ?
C46 C41 C42 C43 0.2(2) . . . . ?
